data_2010833
loop_
_publ_author_name
'Dago Morales, Angel'
'Novoa de Armas, H\'ector'
'Blaton, Norbert M.'
'Peeters, Oswald M.'
'De Ranter, Camiel J.'
'M\'arquez, Heidy'
'Pom\'es Hern\'andez, Ram\'on'

_publ_section_title
;
 1-(3-Methoxybenzoyl)-3,3-diethylthiourea
;
_journal_issue 4
_journal_name_full 'Acta Crystallographica Section C'
_journal_page_first 503
_journal_page_last 504
_journal_paper_doi 10.1107/S0108270100001554
_journal_volume 56
_journal_year 2000
_chemical_formula_sum 'C13 H18 N2 O2 S'
_chemical_formula_weight 266.36
_chemical_name_systematic
;
1-(3-methoxybenzoyl)-3,3-diethylthiourea
;
_space_group_IT_number 2
_symmetry_cell_setting triclinic
_symmetry_space_group_name_Hall '-P 1'
_symmetry_space_group_name_H-M 'P -1'
_cell_angle_alpha 78.48(6)
_cell_angle_beta 70.26(4)
_cell_angle_gamma 70.06(6)
_cell_formula_units_Z 2
_cell_length_a 7.754(4)
_cell_length_b 8.949(8)
_cell_length_c 11.251(7)
_cell_measurement_reflns_used 25
_cell_measurement_temperature 293(2)
_cell_measurement_theta_max 50
_cell_measurement_theta_min 2
_cell_volume 687.6(9)
_computing_cell_refinement DIF4
_computing_data_collection 'DIF4 (Stoe, 1992a)'
_computing_data_reduction 'REDU4 (Stoe, 1992b)'
_computing_molecular_graphics 'DIAMOND (Bergerhoff, 1996)'
_computing_publication_material
;
PLATON (Spek, 1990), PARST (Nardelli, 1983, 1995) and PARSTCIF (Nardelli,
1991)
;
_computing_structure_refinement 'SHELXL97 (Sheldrick, 1997)'
_computing_structure_solution 'SHELXS97 (Sheldrick, 1997)'
_diffrn_ambient_temperature 293(2)
_diffrn_measured_fraction_theta_full .995
_diffrn_measured_fraction_theta_max .995
_diffrn_measurement_device_type 'Stoe STADI4 four-circle difractometer'
_diffrn_measurement_method 'w scans'
_diffrn_radiation_monochromator graphite
_diffrn_radiation_source 'fine-focus sealed tube'
_diffrn_radiation_type MoK\a
_diffrn_radiation_wavelength .71073
_diffrn_reflns_av_R_equivalents .0162
_diffrn_reflns_av_sigmaI/netI .0321
_diffrn_reflns_limit_h_max 1
_diffrn_reflns_limit_h_min -9
_diffrn_reflns_limit_k_max 10
_diffrn_reflns_limit_k_min -10
_diffrn_reflns_limit_l_max 13
_diffrn_reflns_limit_l_min -13
_diffrn_reflns_number 3005
_diffrn_reflns_theta_full 25.00
_diffrn_reflns_theta_max 25.00
_diffrn_reflns_theta_min 1.93
_diffrn_standards_decay_% <2.0
_diffrn_standards_interval_time 60
_diffrn_standards_number 2
_exptl_absorpt_coefficient_mu .232
_exptl_absorpt_correction_T_max .924
_exptl_absorpt_correction_T_min .833
_exptl_absorpt_correction_type psi-scan
_exptl_absorpt_process_details
;
Empirical absorption correction with EMPIR (Stoe, 1992c).
Number of psi-scans used = 12
;
_exptl_crystal_colour colourless
_exptl_crystal_density_diffrn 1.286
_exptl_crystal_density_meas ?
_exptl_crystal_density_method 'not measured'
_exptl_crystal_description prism
_exptl_crystal_F_000 284
_exptl_crystal_size_max .61
_exptl_crystal_size_mid .57
_exptl_crystal_size_min .34
_refine_diff_density_max .481
_refine_diff_density_min -.430
_refine_ls_extinction_method none
_refine_ls_goodness_of_fit_ref 1.030
_refine_ls_hydrogen_treatment constr
_refine_ls_matrix_type full
_refine_ls_number_parameters 163
_refine_ls_number_reflns 2423
_refine_ls_number_restraints 0
_refine_ls_restrained_S_all 1.030
_refine_ls_R_factor_all .0866
_refine_ls_R_factor_gt .0595
_refine_ls_shift/su_max .000
_refine_ls_shift/su_mean .000
_refine_ls_structure_factor_coef Fsqd
_refine_ls_weighting_details 'calc w = 1/[\s^2^(Fo^2^)+(0.1092P)^2^+0.4967P] where P=(Fo^2^+2Fc^2^)/3'
_refine_ls_weighting_scheme calc
_refine_ls_wR_factor_ref .1842
_reflns_number_gt 1803
_reflns_number_total 2423
_reflns_threshold_expression I>2\s(I)
_cod_data_source_file na1453.cif
_cod_data_source_block I
_cod_depositor_comments
;
The following automatic conversions were performed:

'_exptl_crystal_density_meas' value 'none' was changed to '?' - the
value is perceived as not measured.

Automatic conversion script
Id: cif_fix_values 3008 2015-01-20 13:52:24Z robertas 
;
_cod_original_cell_volume 687.6(8)
_cod_database_code 2010833
_cod_database_fobs_code 2010833

loop_
_symmetry_equiv_pos_as_xyz
'x, y, z'
'-x, -y, -z'

loop_
_atom_site_aniso_label
_atom_site_aniso_U_11
_atom_site_aniso_U_22
_atom_site_aniso_U_33
_atom_site_aniso_U_12
_atom_site_aniso_U_13
_atom_site_aniso_U_23
S .0567(6) .0754(7) .0347(5) .0028(4) -.0141(4) -.0129(4)
O1 .106(2) .0427(15) .0649(17) .0050(15) .0091(16) -.0017(12)
O2 .0553(14) .0696(16) .0484(14) -.0125(12) -.0008(11) -.0246(12)
N1 .0505(15) .0398(13) .0321(12) -.0034(11) -.0062(11) -.0084(10)
N2 .0464(16) .0621(17) .0401(14) -.0045(13) -.0122(12) -.0201(12)
C1 .058(2) .0440(18) .0396(16) -.0069(15) -.0096(15) -.0066(13)
C2 .0472(17) .0370(15) .0351(15) -.0092(13) -.0080(13) -.0082(12)
C3 .0452(18) .074(2) .0486(19) -.0014(16) -.0119(15) -.0231(17)
C4 .071(3) .118(4) .059(2) -.029(3) -.007(2) -.005(2)
C5 .062(3) .223(7) .078(3) .030(4) -.039(2) -.086(4)
C7 .0444(17) .0498(18) .0333(15) -.0117(14) -.0124(13) -.0018(13)
C8 .0385(16) .0518(18) .0308(14) -.0117(13) -.0086(12) -.0028(12)
C9 .0387(16) .065(2) .0360(15) -.0100(15) -.0106(13) -.0119(14)
C10 .0409(17) .086(3) .0341(16) -.0186(17) -.0036(14) -.0053(16)
C11 .052(2) .080(3) .0445(18) -.0305(19) -.0133(16) .0112(17)
C12 .059(2) .057(2) .0450(18) -.0219(16) -.0191(16) .0039(15)
C13 .072(3) .060(2) .065(2) -.0117(19) -.015(2) -.0223(19)

loop_
_atom_site_label
_atom_site_fract_x
_atom_site_fract_y
_atom_site_fract_z
_atom_site_U_iso_or_equiv
_atom_site_thermal_displace_type
_atom_site_occupancy
_atom_site_type_symbol
S .74460(13) .16037(12) .60379(8) .0603(3) Uani 1.000 S
O1 .8092(5) .3950(3) .2472(3) .0882(10) Uani 1.000 O
O2 1.3155(3) -.1785(3) -.0247(2) .0604(8) Uani 1.000 O
N1 .8533(4) .1483(3) .3549(2) .0443(8) Uani 1.000 N
N2 .5269(4) .2641(3) .4479(2) .0505(9) Uani 1.000 N
C1 .8991(5) .2545(4) .2497(3) .0503(10) Uani 1.000 C
C2 .7000(4) .1961(3) .4634(3) .0410(9) Uani 1.000 C
C3 .3654(5) .3419(5) .5520(3) .0582(11) Uani 1.000 C
C4 .2317(7) .2453(7) .6192(4) .0861(18) Uani 1.000 C
C5 .4813(7) .2587(9) .3325(5) .125(3) Uani 1.000 C
C6A .3688(12) .3895(11) .2816(8) .078(3) Uiso .605(17) C
C7 1.0599(4) .1869(4) .1389(3) .0432(10) Uani 1.000 C
C8 1.1128(4) .0270(4) .1178(3) .0414(9) Uani 1.000 C
C9 1.2539(4) -.0253(4) .0073(3) .0470(10) Uani 1.000 C
C10 1.3400(5) .0800(5) -.0803(3) .0558(13) Uani 1.000 C
C11 1.2861(5) .2379(5) -.0586(3) .0587(13) Uani 1.000 C
C12 1.1457(5) .2922(4) .0504(3) .0527(11) Uani 1.000 C
C13 1.2443(6) -.2940(5) .0660(4) .0667(14) Uani 1.000 C
C6B .3086(19) .3050(16) .3134(12) .080(5) Uiso .395(17) C
H3A .29413 .44363 .51793 .0696 Uiso 1.000 H
H3B .41583 .36343 .61267 .0696 Uiso 1.000 H
H4A .13007 .30246 .68567 .1297 Uiso 1.000 H
H4B .30029 .14536 .65511 .1297 Uiso 1.000 H
H4C .17853 .22559 .56028 .1297 Uiso 1.000 H
H5A .60230 .22528 .26711 .1501 Uiso 1.000 H
H5B .42138 .17446 .34986 .1501 Uiso 1.000 H
H8 1.05467 -.04345 .17676 .0497 Uiso 1.000 H
H10 1.43456 .04394 -.15406 .0667 Uiso 1.000 H
H11 1.34455 .30803 -.11758 .0704 Uiso 1.000 H
H12 1.10856 .39908 .06461 .0632 Uiso 1.000 H
H13A 1.29808 -.39571 .03188 .1008 Uiso 1.000 H
H13B 1.10707 -.26277 .08597 .1008 Uiso 1.000 H
H13C 1.27942 -.30194 .14156 .1008 Uiso 1.000 H
H1 .92136 .04965 .35347 .0531 Uiso 1.000 H

loop_
_atom_type_symbol
_atom_type_description
_atom_type_scat_dispersion_real
_atom_type_scat_dispersion_imag
_atom_type_scat_source
C C .0033 .0016 'International Tables Vol C Tables 4.2.6.8 and 6.1.1.4'
H H .0000 .0000 'International Tables Vol C Tables 4.2.6.8 and 6.1.1.4'
N N .0061 .0033 'International Tables Vol C Tables 4.2.6.8 and 6.1.1.4'
O O .0106 .0060 'International Tables Vol C Tables 4.2.6.8 and 6.1.1.4'
S S .1246 .1234 'International Tables Vol C Tables 4.2.6.8 and 6.1.1.4'

loop_
_geom_angle_atom_site_label_1
_geom_angle_atom_site_label_2
_geom_angle_atom_site_label_3
_geom_angle
_geom_angle_publ_flag
C9 O2 C13 117.8(3) yes
C1 N1 C2 122.3(3) yes
C2 N2 C3 120.2(3) yes
C2 N2 C5 123.4(3) yes
C3 N2 C5 116.3(4) yes
C1 N1 H1 118.81 no
C2 N1 H1 118.84 no
O1 C1 N1 121.5(3) yes
O1 C1 C7 121.6(3) no
N1 C1 C7 116.9(3) no
S C2 N1 118.6(3) yes
N1 C2 N2 117.2(3) yes
S C2 N2 124.2(2) yes
N2 C3 C4 113.6(4) yes
N2 C5 C6B 128.0(7) no
N2 C5 C6A 120.9(6) no
C8 C7 C12 120.6(3) no
C1 C7 C8 121.8(3) no
C1 C7 C12 117.4(3) no
C7 C8 C9 118.8(3) no
O2 C9 C10 115.5(3) yes
C8 C9 C10 120.4(3) no
O2 C9 C8 124.1(3) yes
C9 C10 C11 120.3(3) no
C10 C11 C12 120.2(3) no
C7 C12 C11 119.8(3) no
C5 C6B H5B 43.34 no
N2 C3 H3A 108.80 no
C4 C3 H3A 108.83 no
C4 C3 H3B 108.89 no
H3A C3 H3B 107.69 no
N2 C3 H3B 108.83 no
C3 C4 H4A 109.49 no
C3 C4 H4B 109.46 no
H4A C4 H4B 109.44 no
H4A C4 H4C 109.48 no
C3 C4 H4C 109.52 no
H4B C4 H4C 109.44 no
N2 C5 H5B 107.12 no
C6A C5 H5A 107.10 no
N2 C5 H5A 107.11 no
H5A C5 H5B 106.77 no
C6B C5 H5A 124.55 no
C6A C5 H5B 107.09 no
C6B C5 H5B 65.41 no
C9 C8 H8 120.60 no
C7 C8 H8 120.60 no
C9 C10 H10 119.87 no
C11 C10 H10 119.87 no
C12 C11 H11 119.91 no
C10 C11 H11 119.93 no
C7 C12 H12 120.10 no
C11 C12 H12 120.10 no
O2 C13 H13B 109.45 no
O2 C13 H13C 109.51 no
O2 C13 H13A 109.44 no
H13A C13 H13C 109.48 no
H13B C13 H13C 109.50 no
H13A C13 H13B 109.45 no

loop_
_geom_bond_atom_site_label_1
_geom_bond_atom_site_label_2
_geom_bond_site_symmetry_1
_geom_bond_site_symmetry_2
_geom_bond_distance
_geom_bond_publ_flag
S C2 . . 1.676(4) yes
O1 C1 . . 1.212(4) yes
O2 C9 . . 1.368(4) yes
O2 C13 . . 1.415(5) yes
N1 C1 . . 1.388(4) yes
N1 C2 . . 1.403(4) yes
N2 C2 . . 1.327(5) yes
N2 C3 . . 1.471(5) yes
N2 C5 . . 1.470(6) yes
N1 H1 . . .8604 no
C1 C7 . . 1.487(5) no
C6B C5 . . 1.338(17) no
C3 C4 . . 1.488(7) no
C5 C6A . . 1.354(12) no
C7 C12 . . 1.388(5) no
C7 C8 . . 1.393(5) no
C8 C9 . . 1.388(5) no
C9 C10 . . 1.385(5) no
C10 C11 . . 1.377(6) no
C11 C12 . . 1.379(5) no
C6B H5B . . 1.2852 no
C3 H3B . . .9696 no
C3 H3A . . .9704 no
C4 H4A . . .9601 no
C4 H4B . . .9604 no
C4 H4C . . .9599 no
C5 H5A . . .9702 no
C5 H5B . . .9701 no
C8 H8 . . .9303 no
C10 H10 . . .9300 no
C11 H11 . . .9296 no
C12 H12 . . .9303 no
C13 H13B . . .9600 no
C13 H13C . . .9597 no
C13 H13A . . .9603 no

loop_
_geom_contact_atom_site_label_1
_geom_contact_atom_site_label_2
_geom_contact_distance
_geom_contact_site_symmetry_2
_geom_contact_publ_flag
S N1 3.487(4) 2_756 no
S C8 3.581(5) 2_756 no
S H3B 2.5596 . no
S H1 2.7627 2_756 no
S H8 3.1728 2_756 no
O1 N2 2.935(5) . no
O1 C5 2.979(8) . no
O1 C6A 3.321(12) . no
O1 C3 3.219(6) 2_666 no
O2 C11 3.368(6) 2_855 no
O2 C5 3.395(7) 2_755 no
O1 H12 2.5331 . no
O1 H5A 2.4928 . no
O1 H11 2.8419 2_765 no
O1 H3B 2.6709 2_666 no
O2 H5A 2.6683 2_755 no
N1 S 3.487(4) 2_756 no
N2 O1 2.935(5) . no
N1 H8 2.6138 . no
N1 H5A 2.3131 . no
C1 C5 3.042(8) . no
C6B C4 3.252(14) . no
C3 O1 3.219(6) 2_666 no
C4 C6B 3.252(14) . no
C5 O2 3.395(7) 2_755 no
C5 O1 2.979(8) . no
C5 C1 3.042(8) . no
C6A C13 3.437(10) 1_465 no
C6A O1 3.321(12) . no
C8 C9 3.579(6) 2_755 no
C8 S 3.581(5) 2_756 no
C9 C10 3.371(6) 2_855 no
C9 C8 3.579(6) 2_755 no
C10 C9 3.371(6) 2_855 no
C10 C10 3.323(6) 2_855 no
C11 O2 3.368(6) 2_855 no
C13 C6A 3.437(10) 1_645 no
C1 H5A 2.3428 . no
C6B H4C 2.6544 . no
C6B H3A 2.7781 . no
C4 H5B 2.9780 . no
C5 H4C 2.8765 . no
C6A H3A 2.6312 . no
C6A H13C 2.8779 1_465 no
C7 H13B 3.0765 2_755 no
C8 H13C 2.7804 . no
C8 H13B 2.7046 . no
C8 H1 2.5741 . no
C10 H4B 3.0166 1_654 no
C11 H13B 3.0956 2_755 no
C12 H13B 2.9681 2_755 no
C13 H8 2.5243 . no
H1 H8 2.0979 . no
H1 C8 2.5741 . no
H1 S 2.7627 2_756 no
H3A C6A 2.6312 . no
H3A C6B 2.7781 . no
H3B O1 2.6709 2_666 no
H3B S 2.5596 . no
H4B C10 3.0166 1_456 no
H4B H10 2.5699 1_456 no
H4C H5B 2.4887 . no
H4C C5 2.8765 . no
H4C C6B 2.6544 . no
H5A O1 2.4928 . no
H5A N1 2.3131 . no
H5A C1 2.3428 . no
H5A O2 2.6683 2_755 no
H5B H4C 2.4887 . no
H5B C4 2.9780 . no
H8 N1 2.6138 . no
H8 C13 2.5243 . no
H8 H1 2.0979 . no
H8 S 3.1728 2_756 no
H8 H13B 2.2444 . no
H8 H13C 2.3864 . no
H10 H4B 2.5699 1_654 no
H11 O1 2.8419 2_765 no
H12 O1 2.5331 . no
H12 H12 2.5963 2_765 no
H13B C8 2.7046 . no
H13B C12 2.9681 2_755 no
H13B H8 2.2444 . no
H13B C7 3.0765 2_755 no
H13B C11 3.0956 2_755 no
H13C C6A 2.8779 1_645 no
H13C C8 2.7804 . no
H13C H8 2.3864 . no

loop_
_geom_hbond_atom_site_label_D
_geom_hbond_atom_site_label_H
_geom_hbond_atom_site_label_A
_geom_hbond_site_symmetry_A
_geom_hbond_distance_DH
_geom_hbond_distance_HA
_geom_hbond_distance_DA
_geom_hbond_angle_DHA
_geom_hbond_publ_flag
N1 H1 S 2_756 .86 2.76 3.487(4) 143 yes
C3 H3B S . .97 2.56 3.024(5) 109 yes
C5 H5A O1 . .97 2.49 2.979(8) 111 yes
C5 H5A N1 . .97 2.31 2.794(8) 110 yes

loop_
_geom_torsion_atom_site_label_1
_geom_torsion_atom_site_label_2
_geom_torsion_atom_site_label_3
_geom_torsion_atom_site_label_4
_geom_torsion
_geom_torsion_publ_flag
C13 O2 C9 C8 -6.4(5) yes
C13 O2 C9 C10 174.8(4) no
C2 N1 C1 C7 -177.5(3) no
C1 N1 C2 S -123.6(3) yes
C2 N1 C1 O1 .8(6) yes
C1 N1 C2 N2 57.9(4) no
C2 N2 C3 C4 -103.2(4) no
C5 N2 C2 N1 14.4(5) no
C2 N2 C5 C6A -138.2(6) no
C5 N2 C2 S -164.1(4) no
C5 N2 C3 C4 73.3(5) no
C3 N2 C2 N1 -169.5(3) no
C3 N2 C2 S 12.1(4) no
C3 N2 C5 C6A 45.5(8) no
N1 C1 C7 C8 24.6(5) no
O1 C1 C7 C12 20.9(6) no
O1 C1 C7 C8 -153.7(4) no
N1 C1 C7 C12 -160.9(4) no
C1 C7 C8 C9 174.9(3) no
C1 C7 C12 C11 -175.4(4) no
C8 C7 C12 C11 -.8(6) no
C12 C7 C8 C9 .6(5) no
C7 C8 C9 C10 -.1(5) no
C7 C8 C9 O2 -178.9(3) no
O2 C9 C10 C11 178.8(4) no
C8 C9 C10 C11 -.1(6) no
C9 C10 C11 C12 -.1(6) no
C10 C11 C12 C7 .6(6) no
